data_1512126
loop_
_publ_author_name
'Li, Yan-Ping'
'Li, Xiao-Nian'
'Gao, Ling-Huan'
'Li, Hai-Zhou'
'Wu, Guo-Xing'
'Li, Rong-Tao'

_publ_section_title
;
 Neopierisoids A and B, Two New Chlorinated 3,4-seco-Grayanane
 Diterpenoids with Antifeedant Activity from Flowers of Pieris japonica
;
_journal_issue 30
_journal_name_full 'Journal of Agricultural and Food Chemistry'
_journal_page_first 7219
_journal_paper_doi 10.1021/jf401921x
_journal_volume 61
_journal_year 2013
_chemical_absolute_configuration ad
_chemical_formula_moiety '2(C31 H43 Cl O14), C2 H6 O, 2(H2 O) '
_chemical_formula_sum 'C64 H96 Cl2 O31'
_chemical_formula_weight 1432.31
_chemical_name_systematic
; 
 ? 
;
_space_group_IT_number 4
_symmetry_cell_setting monoclinic
_symmetry_space_group_name_Hall 'P 2yb'
_symmetry_space_group_name_H-M 'P 1 21 1'
_atom_sites_solution_hydrogens geom
_atom_sites_solution_primary direct
_atom_sites_solution_secondary difmap
_audit_creation_method SHELXL-97
_cell_angle_alpha 90.00
_cell_angle_beta 100.216(2)
_cell_angle_gamma 90.00
_cell_formula_units_Z 2
_cell_length_a 13.1973(18)
_cell_length_b 10.9585(15)
_cell_length_c 24.226(3)
_cell_measurement_reflns_used 9983
_cell_measurement_temperature 100(2)
_cell_measurement_theta_max 29.79
_cell_measurement_theta_min 2.43
_cell_volume 3448.1(8)
_computing_cell_refinement 'Bruker SAINT'
_computing_data_collection 'Bruker APEX2'
_computing_data_reduction 'Bruker SAINT'
_computing_molecular_graphics 'Bruker SHELXTL'
_computing_publication_material 'Bruker SHELXTL'
_computing_structure_refinement 'SHELXL-97 (Sheldrick, 2008)'
_computing_structure_solution 'SHELXS-97 (Sheldrick, 2008)'
_diffrn_ambient_temperature 100(2)
_diffrn_measured_fraction_theta_full 0.949
_diffrn_measured_fraction_theta_max 0.949
_diffrn_measurement_device_type 'Bruker APEX-II CCD'
_diffrn_measurement_method '\f and \w scans'
_diffrn_radiation_monochromator graphite
_diffrn_radiation_source 'fine-focus sealed tube'
_diffrn_radiation_type MoK\a
_diffrn_radiation_wavelength 0.71073
_diffrn_reflns_av_R_equivalents 0.0446
_diffrn_reflns_av_sigmaI/netI 0.0640
_diffrn_reflns_limit_h_max 17
_diffrn_reflns_limit_h_min -18
_diffrn_reflns_limit_k_max 15
_diffrn_reflns_limit_k_min -14
_diffrn_reflns_limit_l_max 32
_diffrn_reflns_limit_l_min -34
_diffrn_reflns_number 34543
_diffrn_reflns_theta_full 30.00
_diffrn_reflns_theta_max 30.00
_diffrn_reflns_theta_min 0.85
_exptl_absorpt_coefficient_mu 0.183
_exptl_absorpt_correction_T_max 0.9766
_exptl_absorpt_correction_T_min 0.9107
_exptl_absorpt_correction_type multi-scan
_exptl_absorpt_process_details sadabs
_exptl_crystal_colour colourless
_exptl_crystal_density_diffrn 1.380
_exptl_crystal_density_method 'not measured'
_exptl_crystal_description block
_exptl_crystal_F_000 1524
_exptl_crystal_size_max 0.52
_exptl_crystal_size_mid 0.48
_exptl_crystal_size_min 0.13
_refine_diff_density_max 1.074
_refine_diff_density_min -0.934
_refine_diff_density_rms 0.082
_refine_ls_abs_structure_details 'Flack H D (1983), Acta Cryst. A39, 876-881'
_refine_ls_abs_structure_Flack 0.02(7)
_refine_ls_extinction_method none
_refine_ls_goodness_of_fit_ref 1.037
_refine_ls_hydrogen_treatment constr
_refine_ls_matrix_type full
_refine_ls_number_parameters 896
_refine_ls_number_reflns 17211
_refine_ls_number_restraints 1
_refine_ls_restrained_S_all 1.037
_refine_ls_R_factor_all 0.0865
_refine_ls_R_factor_gt 0.0627
_refine_ls_shift/su_max 0.006
_refine_ls_shift/su_mean 0.000
_refine_ls_structure_factor_coef Fsqd
_refine_ls_weighting_details 'calc w=1/[\s^2^(Fo^2^)+(0.0908P)^2^+2.6200P] where P=(Fo^2^+2Fc^2^)/3'
_refine_ls_weighting_scheme calc
_refine_ls_wR_factor_gt 0.1628
_refine_ls_wR_factor_ref 0.1804
_reflns_number_gt 13453
_reflns_number_total 17211
_reflns_threshold_expression >2sigma(I)
_cod_data_source_file jf401921x_si_002.cif
_cod_data_source_block mo_usw17a_2_0m
_cod_depositor_comments
;
The following automatic conversions were performed:

'_symmetry_cell_setting' value 'Monoclinic' changed to 'monoclinic'
according to /home/saulius/struct/CIF-dictionaries/cif_core.dic
dictionary named 'cif_core.dic' version 2.4.2 from 2011-04-26.

Automatic conversion script
Id: cif_fix_values 1891 2012-01-12 08:04:46Z andrius 
;
_cod_original_sg_symbol_H-M 'P 21'
_cod_database_code 1512126

loop_
_symmetry_equiv_pos_as_xyz
'x, y, z'
'-x, y+1/2, -z'

loop_
_atom_site_label
_atom_site_type_symbol
_atom_site_fract_x
_atom_site_fract_y
_atom_site_fract_z
_atom_site_U_iso_or_equiv
_atom_site_adp_type
_atom_site_occupancy
_atom_site_symmetry_multiplicity
_atom_site_calc_flag
_atom_site_refinement_flags
Cl1 Cl 0.15403(6) 0.16381(9) 0.87911(3) 0.03090(18) Uani 1 1 d .
Cl2 Cl 1.31348(14) 0.6591(2) 0.65025(10) 0.1213(10) Uani 1 1 d .
O1S O 0.9962(4) 0.6595(5) 0.7769(3) 0.1040(18) Uani 1 1 d .
O3 O 0.3856(2) 0.2145(3) 0.70696(10) 0.0430(7) Uani 1 1 d .
O2S O 0.1696(5) 0.8047(5) 0.7711(2) 0.1015(17) Uani 1 1 d .
O16 O 0.93431(17) 0.0632(2) 0.91349(9) 0.0249(5) Uani 1 1 d .
O5 O 0.42756(17) 0.1666(2) 0.79786(9) 0.0257(5) Uani 1 1 d .
O14 O 0.76380(17) -0.0098(2) 0.95764(8) 0.0216(4) Uani 1 1 d .
O26 O 0.7484(2) -0.1880(3) 1.00167(11) 0.0383(6) Uani 1 1 d .
O15 O 0.81180(17) 0.1921(2) 0.84805(9) 0.0228(5) Uani 1 1 d .
O28 O 0.8830(2) 0.2204(3) 0.77066(10) 0.0379(6) Uani 1 1 d .
O30 O 1.0390(2) -0.0801(3) 0.96133(13) 0.0434(7) Uani 1 1 d .
O7 O 0.67657(15) 0.18537(19) 0.91225(8) 0.0178(4) Uani 1 1 d .
O23 O 0.6222(2) 0.3600(2) 0.86768(10) 0.0305(5) Uani 1 1 d .
O6 O 0.49313(15) 0.1599(2) 0.92064(8) 0.0186(4) Uani 1 1 d .
O21 O 0.5519(2) 0.0389(2) 0.99484(10) 0.0309(5) Uani 1 1 d .
O10 O 0.5404(2) -0.1938(2) 0.85921(11) 0.0308(5) Uani 1 1 d .
H10 H 0.6010 -0.2107 0.8746 0.046 Uiso 1 1 calc R
O4 O 0.25352(19) 0.0297(3) 0.79730(10) 0.0324(6) Uani 1 1 d .
H4 H 0.2219 -0.0366 0.7982 0.049 Uiso 1 1 calc R
O16' O 0.60500(18) 0.2372(2) 0.57523(10) 0.0278(5) Uani 1 1 d .
O5' O 1.0705(2) 0.4530(2) 0.71017(10) 0.0348(6) Uani 1 1 d .
O3' O 1.0971(3) 0.4195(3) 0.80167(11) 0.0438(7) Uani 1 1 d .
O4' O 1.2669(2) 0.4264(3) 0.69577(12) 0.0487(8) Uani 1 1 d .
H4' H 1.3059 0.3707 0.6881 0.073 Uiso 1 1 calc R
O10' O 1.05823(19) 0.1773(3) 0.58201(9) 0.0290(5) Uani 1 1 d .
H10' H 1.0439 0.1139 0.5627 0.044 Uiso 1 1 calc R
O15' O 0.70517(18) 0.3147(2) 0.66726(9) 0.0239(5) Uani 1 1 d .
O28' O 0.63870(19) 0.1891(2) 0.72611(10) 0.0306(5) Uani 1 1 d .
O30' O 0.5185(2) 0.1182(3) 0.50553(13) 0.0438(7) Uani 1 1 d .
O14' O 0.76684(19) 0.3185(3) 0.52660(10) 0.0308(6) Uani 1 1 d .
O26' O 0.8473(2) 0.2865(3) 0.45332(10) 0.0417(7) Uani 1 1 d .
O6' O 0.98060(19) 0.5455(2) 0.60564(9) 0.0258(5) Uani 1 1 d .
O21' O 0.9614(2) 0.5196(2) 0.51232(10) 0.0332(6) Uani 1 1 d .
O7' O 0.8093(2) 0.4552(2) 0.61130(11) 0.0323(6) Uani 1 1 d .
O23' O 0.8127(2) 0.5666(3) 0.68772(12) 0.0400(6) Uani 1 1 d .
C3 C 0.4099(3) 0.1386(4) 0.74299(14) 0.0346(9) Uani 1 1 d .
C2 C 0.4272(3) 0.0044(4) 0.73485(14) 0.0385(9) Uani 1 1 d .
H2A H 0.4877 -0.0084 0.7165 0.046 Uiso 1 1 calc R
H2B H 0.3661 -0.0326 0.7111 0.046 Uiso 1 1 calc R
C1 C 0.4457(3) -0.0535(4) 0.79387(13) 0.0286(7) Uani 1 1 d .
H1 H 0.3852 -0.1079 0.7948 0.034 Uiso 1 1 calc R
C10 C 0.5414(3) -0.1377(3) 0.80591(13) 0.0260(7) Uani 1 1 d .
C9 C 0.6472(3) -0.0740(3) 0.80380(13) 0.0247(7) Uani 1 1 d .
H9 H 0.6330 -0.0180 0.7707 0.030 Uiso 1 1 calc R
C8 C 0.6971(2) 0.0107(3) 0.85473(12) 0.0193(6) Uani 1 1 d .
C15 C 0.7978(2) 0.0628(3) 0.83606(13) 0.0212(6) Uani 1 1 d .
H15 H 0.7920 0.0504 0.7947 0.025 Uiso 1 1 calc R
C16 C 0.8887(3) -0.0157(3) 0.86654(14) 0.0258(7) Uani 1 1 d .
C30 C 1.0030(3) 0.0210(4) 0.95742(15) 0.0309(7) Uani 1 1 d .
C31 C 1.0294(3) 0.1213(4) 1.00037(16) 0.0341(8) Uani 1 1 d .
H31A H 1.0499 0.0851 1.0377 0.051 Uiso 1 1 calc R
H31B H 0.9691 0.1736 1.0001 0.051 Uiso 1 1 calc R
H31C H 1.0864 0.1701 0.9912 0.051 Uiso 1 1 calc R
C18 C 0.2859(2) 0.1692(4) 0.87166(14) 0.0273(7) Uani 1 1 d .
H18A H 0.2955 0.2355 0.8453 0.033 Uiso 1 1 calc R
H18B H 0.3288 0.1881 0.9085 0.033 Uiso 1 1 calc R
C4 C 0.3219(3) 0.0477(3) 0.84972(13) 0.0241(6) Uani 1 1 d .
C5 C 0.4321(2) 0.0572(3) 0.83334(12) 0.0215(6) Uani 1 1 d .
C11 C 0.7318(3) -0.1635(4) 0.79028(15) 0.0306(8) Uani 1 1 d .
H11A H 0.6976 -0.2299 0.7661 0.037 Uiso 1 1 calc R
H11B H 0.7767 -0.1189 0.7685 0.037 Uiso 1 1 calc R
C12 C 0.7993(3) -0.2207(3) 0.84159(16) 0.0321(8) Uani 1 1 d .
H12A H 0.7601 -0.2861 0.8566 0.039 Uiso 1 1 calc R
H12B H 0.8604 -0.2584 0.8300 0.039 Uiso 1 1 calc R
C13 C 0.8347(3) -0.1274(3) 0.88777(14) 0.0262(7) Uani 1 1 d .
H13 H 0.8798 -0.1664 0.9206 0.031 Uiso 1 1 calc R
C14 C 0.7384(2) -0.0753(3) 0.90458(12) 0.0217(6) Uani 1 1 d .
H14 H 0.6876 -0.1417 0.9075 0.026 Uiso 1 1 calc R
C26 C 0.7666(3) -0.0798(4) 1.00347(14) 0.0288(7) Uani 1 1 d .
C27 C 0.7940(3) -0.0052(4) 1.05583(15) 0.0394(9) Uani 1 1 d .
H27A H 0.7379 0.0520 1.0585 0.059 Uiso 1 1 calc R
H27B H 0.8574 0.0406 1.0546 0.059 Uiso 1 1 calc R
H27C H 0.8046 -0.0592 1.0886 0.059 Uiso 1 1 calc R
C28 C 0.8554(3) 0.2602(4) 0.81229(14) 0.0295(7) Uani 1 1 d .
C29 C 0.8653(4) 0.3910(4) 0.83051(19) 0.0449(10) Uani 1 1 d .
H29A H 0.9237 0.3996 0.8614 0.067 Uiso 1 1 calc R
H29B H 0.8020 0.4168 0.8431 0.067 Uiso 1 1 calc R
H29C H 0.8766 0.4420 0.7989 0.067 Uiso 1 1 calc R
C17 C 0.9705(3) -0.0450(4) 0.83114(17) 0.0374(9) Uani 1 1 d .
H17A H 1.0002 0.0312 0.8200 0.056 Uiso 1 1 calc R
H17B H 0.9389 -0.0900 0.7975 0.056 Uiso 1 1 calc R
H17C H 1.0248 -0.0948 0.8531 0.056 Uiso 1 1 calc R
C7 C 0.6240(2) 0.1131(3) 0.86541(12) 0.0178(6) Uani 1 1 d .
H7 H 0.6076 0.1658 0.8313 0.021 Uiso 1 1 calc R
C23 C 0.6702(2) 0.3070(3) 0.90816(13) 0.0220(6) Uani 1 1 d .
C24 C 0.7314(3) 0.3664(3) 0.95930(14) 0.0261(7) Uani 1 1 d .
H24A H 0.8056 0.3533 0.9593 0.031 Uiso 1 1 calc R
H24B H 0.7144 0.3265 0.9932 0.031 Uiso 1 1 calc R
C25 C 0.7110(3) 0.5033(3) 0.96241(16) 0.0321(8) Uani 1 1 d .
H25A H 0.7303 0.5439 0.9298 0.048 Uiso 1 1 calc R
H25B H 0.7520 0.5367 0.9968 0.048 Uiso 1 1 calc R
H25C H 0.6377 0.5170 0.9627 0.048 Uiso 1 1 calc R
C6 C 0.5216(2) 0.0693(3) 0.88300(12) 0.0188(6) Uani 1 1 d .
H6 H 0.5334 -0.0107 0.9029 0.023 Uiso 1 1 calc R
C21 C 0.5183(2) 0.1362(3) 0.97621(12) 0.0225(6) Uani 1 1 d .
C22 C 0.4955(3) 0.2436(4) 1.01001(16) 0.0369(9) Uani 1 1 d .
H22A H 0.4210 0.2497 1.0086 0.055 Uiso 1 1 calc R
H22B H 0.5205 0.3182 0.9946 0.055 Uiso 1 1 calc R
H22C H 0.5300 0.2333 1.0490 0.055 Uiso 1 1 calc R
C20 C 0.5189(3) -0.2360(4) 0.75967(19) 0.0439(10) Uani 1 1 d .
H20A H 0.5618 -0.3080 0.7708 0.066 Uiso 1 1 calc R
H20B H 0.5346 -0.2034 0.7245 0.066 Uiso 1 1 calc R
H20C H 0.4461 -0.2592 0.7544 0.066 Uiso 1 1 calc R
C19 C 0.3168(3) -0.0558(3) 0.89105(14) 0.0270(7) Uani 1 1 d .
H19A H 0.2458 -0.0652 0.8972 0.041 Uiso 1 1 calc R
H19B H 0.3617 -0.0370 0.9267 0.041 Uiso 1 1 calc R
H19C H 0.3395 -0.1319 0.8758 0.041 Uiso 1 1 calc R
C31' C 0.4579(3) 0.3191(4) 0.5206(2) 0.0444(10) Uani 1 1 d .
H31D H 0.4064 0.3038 0.4868 0.067 Uiso 1 1 calc R
H31E H 0.4976 0.3922 0.5150 0.067 Uiso 1 1 calc R
H31F H 0.4232 0.3314 0.5527 0.067 Uiso 1 1 calc R
C30' C 0.5286(3) 0.2122(4) 0.53147(15) 0.0327(8) Uani 1 1 d .
C16' C 0.6790(3) 0.1429(3) 0.59788(13) 0.0257(7) Uani 1 1 d .
C15' C 0.7525(2) 0.2101(3) 0.64607(13) 0.0225(6) Uani 1 1 d .
H15' H 0.7727 0.1513 0.6777 0.027 Uiso 1 1 calc R
C8' C 0.8533(3) 0.2452(3) 0.62151(12) 0.0229(6) Uani 1 1 d .
C7' C 0.8914(3) 0.3736(3) 0.63708(14) 0.0252(7) Uani 1 1 d .
H7' H 0.9022 0.3832 0.6788 0.030 Uiso 1 1 calc R
C6' C 0.9913(3) 0.4153(3) 0.61527(13) 0.0246(7) Uani 1 1 d .
H6' H 0.9968 0.3721 0.5796 0.030 Uiso 1 1 calc R
C5' C 1.0878(3) 0.3949(4) 0.65846(14) 0.0296(7) Uani 1 1 d .
C3' C 1.0956(3) 0.3802(4) 0.75513(14) 0.0326(8) Uani 1 1 d .
C18' C 1.1865(5) 0.5976(5) 0.6480(2) 0.0649(16) Uani 1 1 d .
H18C H 1.1588 0.6250 0.6813 0.078 Uiso 1 1 calc R
H18D H 1.1400 0.6272 0.6141 0.078 Uiso 1 1 calc R
C4' C 1.1923(3) 0.4544(5) 0.64714(17) 0.0451(11) Uani 1 1 d .
C2' C 1.1142(3) 0.2513(4) 0.73731(13) 0.0283(7) Uani 1 1 d .
H2'1 H 1.0605 0.1956 0.7465 0.034 Uiso 1 1 calc R
H2'2 H 1.1824 0.2218 0.7564 0.034 Uiso 1 1 calc R
C1' C 1.1100(3) 0.2569(3) 0.67390(13) 0.0264(7) Uani 1 1 d .
H1' H 1.1828 0.2436 0.6688 0.032 Uiso 1 1 calc R
C10' C 1.0474(3) 0.1533(3) 0.63888(12) 0.0268(7) Uani 1 1 d .
C9' C 0.9325(3) 0.1422(3) 0.64701(13) 0.0238(6) Uani 1 1 d .
H9' H 0.9364 0.1504 0.6884 0.029 Uiso 1 1 calc R
C28' C 0.6488(3) 0.2904(3) 0.70819(13) 0.0249(7) Uani 1 1 d .
C29' C 0.6025(3) 0.4050(4) 0.72634(15) 0.0328(8) Uani 1 1 d .
H29D H 0.5414 0.4267 0.6988 0.049 Uiso 1 1 calc R
H29E H 0.6530 0.4712 0.7291 0.049 Uiso 1 1 calc R
H29F H 0.5827 0.3920 0.7630 0.049 Uiso 1 1 calc R
C17' C 0.6209(3) 0.0355(4) 0.61778(15) 0.0343(8) Uani 1 1 d .
H17D H 0.5615 0.0661 0.6328 0.051 Uiso 1 1 calc R
H17E H 0.6668 -0.0091 0.6472 0.051 Uiso 1 1 calc R
H17F H 0.5972 -0.0192 0.5861 0.051 Uiso 1 1 calc R
C13' C 0.7511(3) 0.1098(4) 0.55550(14) 0.0293(7) Uani 1 1 d .
H13' H 0.7105 0.0977 0.5169 0.035 Uiso 1 1 calc R
C14' C 0.8224(3) 0.2181(3) 0.55733(13) 0.0270(7) Uani 1 1 d .
H14' H 0.8845 0.1964 0.5410 0.032 Uiso 1 1 calc R
C26' C 0.7853(3) 0.3402(4) 0.47440(14) 0.0292(7) Uani 1 1 d .
C27' C 0.7183(3) 0.4428(4) 0.44720(17) 0.0419(10) Uani 1 1 d .
H27D H 0.7618 0.5078 0.4364 0.063 Uiso 1 1 calc R
H27E H 0.6770 0.4750 0.4738 0.063 Uiso 1 1 calc R
H27F H 0.6725 0.4120 0.4138 0.063 Uiso 1 1 calc R
C12' C 0.8188(3) -0.0013(4) 0.57419(15) 0.0321(8) Uani 1 1 d .
H12C H 0.8657 -0.0151 0.5471 0.039 Uiso 1 1 calc R
H12D H 0.7744 -0.0743 0.5737 0.039 Uiso 1 1 calc R
C11' C 0.8831(3) 0.0141(3) 0.63335(14) 0.0292(7) Uani 1 1 d .
H11C H 0.9388 -0.0475 0.6383 0.035 Uiso 1 1 calc R
H11D H 0.8384 -0.0041 0.6611 0.035 Uiso 1 1 calc R
C21' C 0.9566(3) 0.5840(3) 0.55195(13) 0.0246(7) Uani 1 1 d .
C22' C 0.9248(3) 0.7143(3) 0.54953(16) 0.0340(8) Uani 1 1 d .
H22D H 0.9486 0.7544 0.5180 0.051 Uiso 1 1 calc R
H22E H 0.9551 0.7550 0.5846 0.051 Uiso 1 1 calc R
H22F H 0.8496 0.7195 0.5444 0.051 Uiso 1 1 calc R
C23' C 0.7736(3) 0.5418(4) 0.64121(16) 0.0337(8) Uani 1 1 d .
C24' C 0.6769(3) 0.5982(4) 0.60585(16) 0.0388(9) Uani 1 1 d .
H24C H 0.6945 0.6300 0.5705 0.047 Uiso 1 1 calc R
H24D H 0.6243 0.5336 0.5960 0.047 Uiso 1 1 calc R
C25' C 0.6318(4) 0.6995(5) 0.6353(2) 0.0564(13) Uani 1 1 d .
H25D H 0.6115 0.6680 0.6696 0.085 Uiso 1 1 calc R
H25E H 0.5713 0.7328 0.6106 0.085 Uiso 1 1 calc R
H25F H 0.6833 0.7641 0.6450 0.085 Uiso 1 1 calc R
C20' C 1.1061(3) 0.0350(4) 0.65899(16) 0.0345(8) Uani 1 1 d .
H20D H 1.0852 -0.0301 0.6316 0.052 Uiso 1 1 calc R
H20E H 1.0899 0.0109 0.6954 0.052 Uiso 1 1 calc R
H20F H 1.1803 0.0492 0.6627 0.052 Uiso 1 1 calc R
C19' C 1.2221(3) 0.4059(6) 0.59407(18) 0.0595(16) Uani 1 1 d .
H19D H 1.2884 0.4409 0.5894 0.089 Uiso 1 1 calc R
H19E H 1.1693 0.4284 0.5619 0.089 Uiso 1 1 calc R
H19F H 1.2280 0.3168 0.5963 0.089 Uiso 1 1 calc R
O3S O 0.5011(6) 0.0629(4) 0.1434(4) 0.161(4) Uani 1 1 d .
H3S H 0.4519 0.0135 0.1416 0.241 Uiso 1 1 calc R
C1S C 0.5835(9) 0.0059(12) 0.1513(9) 0.210(9) Uani 1 1 d .
H1S1 H 0.6033 -0.0109 0.1145 0.252 Uiso 1 1 calc R
H1S2 H 0.5728 -0.0736 0.1688 0.252 Uiso 1 1 calc R
C2S C 0.6877(7) 0.0838(7) 0.1948(6) 0.144(5) Uani 1 1 d .
H2S1 H 0.6961 0.1650 0.1792 0.216 Uiso 1 1 calc R
H2S2 H 0.7513 0.0370 0.1961 0.216 Uiso 1 1 calc R
H2S3 H 0.6725 0.0921 0.2328 0.216 Uiso 1 1 calc R

loop_
_atom_site_aniso_label
_atom_site_aniso_U_11
_atom_site_aniso_U_22
_atom_site_aniso_U_33
_atom_site_aniso_U_23
_atom_site_aniso_U_13
_atom_site_aniso_U_12
Cl1 0.0276(4) 0.0415(5) 0.0246(4) 0.0013(4) 0.0073(3) -0.0029(4)
Cl2 0.0761(10) 0.1145(15) 0.1452(17) 0.0822(14) -0.0574(11) -0.0576(11)
O1S 0.121(4) 0.065(3) 0.141(5) -0.019(3) 0.066(4) 0.001(3)
O3 0.0375(14) 0.073(2) 0.0178(12) 0.0173(13) 0.0029(10) 0.0030(14)
O2S 0.121(4) 0.082(3) 0.098(4) -0.021(3) 0.009(3) -0.042(3)
O16 0.0236(11) 0.0289(12) 0.0217(11) -0.0046(10) 0.0031(9) -0.0002(9)
O5 0.0279(11) 0.0349(13) 0.0139(10) 0.0054(10) 0.0029(8) -0.0023(10)
O14 0.0303(11) 0.0236(11) 0.0112(9) 0.0009(8) 0.0040(8) 0.0014(9)
O26 0.0524(17) 0.0290(14) 0.0330(14) 0.0117(12) 0.0060(12) 0.0029(12)
O15 0.0295(11) 0.0249(12) 0.0160(10) -0.0017(9) 0.0093(8) -0.0050(9)
O28 0.0421(14) 0.0508(17) 0.0247(12) -0.0038(12) 0.0168(11) -0.0156(13)
O30 0.0383(15) 0.0387(16) 0.0475(17) 0.0013(14) -0.0083(12) 0.0075(13)
O7 0.0235(10) 0.0178(11) 0.0121(9) -0.0034(8) 0.0034(7) -0.0024(8)
O23 0.0460(15) 0.0204(12) 0.0238(12) 0.0034(10) 0.0023(10) -0.0011(11)
O6 0.0249(10) 0.0181(10) 0.0138(9) -0.0032(8) 0.0064(7) -0.0006(9)
O21 0.0385(13) 0.0358(15) 0.0180(11) 0.0059(10) 0.0038(9) -0.0019(11)
O10 0.0396(14) 0.0231(12) 0.0329(13) -0.0044(11) 0.0155(11) -0.0059(11)
O4 0.0308(13) 0.0374(15) 0.0251(12) 0.0008(11) -0.0054(10) -0.0069(11)
O16' 0.0314(12) 0.0315(13) 0.0208(11) 0.0034(10) 0.0056(9) 0.0019(10)
O5' 0.0575(17) 0.0280(13) 0.0175(11) -0.0013(10) 0.0026(11) 0.0004(12)
O3' 0.075(2) 0.0367(16) 0.0196(12) -0.0034(11) 0.0065(13) -0.0036(15)
O4' 0.0455(17) 0.060(2) 0.0346(15) 0.0082(15) -0.0081(12) -0.0071(15)
O10' 0.0368(12) 0.0392(15) 0.0117(10) -0.0055(10) 0.0063(9) 0.0086(11)
O15' 0.0345(12) 0.0215(11) 0.0185(10) 0.0022(9) 0.0121(9) 0.0036(10)
O28' 0.0339(12) 0.0322(14) 0.0277(12) 0.0091(11) 0.0110(10) 0.0011(10)
O30' 0.0457(17) 0.0396(17) 0.0420(16) -0.0024(13) -0.0032(13) 0.0010(13)
O14' 0.0341(13) 0.0401(15) 0.0200(11) 0.0139(11) 0.0097(9) 0.0143(11)
O26' 0.0537(17) 0.0544(18) 0.0191(12) 0.0015(12) 0.0123(12) 0.0133(14)
O6' 0.0400(13) 0.0235(12) 0.0158(10) -0.0012(9) 0.0100(9) -0.0008(10)
O21' 0.0541(16) 0.0310(14) 0.0164(11) 0.0017(10) 0.0112(10) -0.0008(12)
O7' 0.0366(13) 0.0276(13) 0.0361(14) 0.0108(11) 0.0161(11) 0.0094(11)
O23' 0.0489(16) 0.0318(15) 0.0405(16) -0.0034(13) 0.0114(13) 0.0012(13)
C3 0.0235(15) 0.062(3) 0.0182(16) 0.0066(16) 0.0029(12) 0.0004(16)
C2 0.0381(19) 0.062(3) 0.0140(15) -0.0086(16) 0.0000(13) 0.0021(19)
C1 0.0281(16) 0.041(2) 0.0159(15) -0.0091(14) 0.0027(12) -0.0059(14)
C10 0.0315(16) 0.0288(17) 0.0186(15) -0.0117(13) 0.0070(12) -0.0062(14)
C9 0.0312(16) 0.0281(17) 0.0154(14) -0.0078(13) 0.0059(12) 0.0005(14)
C8 0.0240(14) 0.0222(15) 0.0127(12) -0.0011(11) 0.0057(10) -0.0009(12)
C15 0.0256(14) 0.0230(15) 0.0164(13) -0.0064(12) 0.0073(11) -0.0044(12)
C16 0.0256(15) 0.0319(18) 0.0204(15) -0.0057(13) 0.0052(12) 0.0009(13)
C30 0.0272(16) 0.036(2) 0.0286(17) -0.0022(15) 0.0029(13) -0.0006(15)
C31 0.0320(18) 0.043(2) 0.0264(17) -0.0037(15) 0.0016(14) -0.0012(16)
C18 0.0265(15) 0.0326(18) 0.0239(15) 0.0034(14) 0.0077(12) 0.0040(14)
C4 0.0254(15) 0.0289(17) 0.0183(14) 0.0006(13) 0.0047(11) -0.0058(13)
C5 0.0270(15) 0.0249(16) 0.0118(13) 0.0013(12) 0.0014(11) -0.0013(12)
C11 0.0321(17) 0.0318(19) 0.0302(18) -0.0141(15) 0.0116(14) -0.0036(14)
C12 0.0349(18) 0.0257(18) 0.0366(19) -0.0108(15) 0.0085(15) 0.0042(14)
C13 0.0295(16) 0.0234(16) 0.0255(16) -0.0043(13) 0.0044(13) 0.0040(13)
C14 0.0288(15) 0.0204(15) 0.0158(14) -0.0012(12) 0.0041(11) 0.0002(12)
C26 0.0303(16) 0.037(2) 0.0196(15) 0.0061(14) 0.0070(12) 0.0062(15)
C27 0.049(2) 0.050(2) 0.0187(16) 0.0028(16) 0.0049(15) 0.0041(19)
C28 0.0336(17) 0.036(2) 0.0209(15) 0.0020(14) 0.0102(13) -0.0094(15)
C29 0.061(3) 0.036(2) 0.045(2) -0.0012(18) 0.030(2) -0.015(2)
C17 0.0292(17) 0.050(2) 0.036(2) -0.0143(18) 0.0142(15) 0.0039(16)
C7 0.0214(13) 0.0215(15) 0.0107(12) -0.0023(11) 0.0038(10) -0.0017(11)
C23 0.0258(15) 0.0218(15) 0.0215(15) -0.0026(12) 0.0124(12) -0.0041(12)
C24 0.0298(16) 0.0242(16) 0.0252(16) -0.0057(13) 0.0069(13) -0.0057(13)
C25 0.0390(19) 0.0252(18) 0.0335(19) -0.0087(15) 0.0100(15) -0.0038(15)
C6 0.0257(14) 0.0198(14) 0.0112(12) -0.0030(11) 0.0039(10) -0.0002(12)
C21 0.0252(14) 0.0293(18) 0.0150(13) -0.0034(12) 0.0093(11) -0.0070(13)
C22 0.0411(19) 0.042(2) 0.0316(19) -0.0219(17) 0.0183(16) -0.0102(17)
C20 0.040(2) 0.048(2) 0.046(2) -0.033(2) 0.0144(17) -0.0124(18)
C19 0.0292(16) 0.0273(17) 0.0245(16) 0.0033(13) 0.0044(13) -0.0050(13)
C31' 0.043(2) 0.040(2) 0.047(2) 0.0016(19) -0.0019(18) 0.0071(19)
C30' 0.0310(17) 0.040(2) 0.0258(17) 0.0047(16) 0.0025(13) 0.0000(15)
C16' 0.0376(17) 0.0239(17) 0.0163(14) 0.0026(12) 0.0064(12) 0.0066(14)
C15' 0.0323(16) 0.0217(15) 0.0157(13) 0.0028(12) 0.0101(12) 0.0030(13)
C8' 0.0321(16) 0.0245(16) 0.0138(13) 0.0039(12) 0.0085(12) 0.0074(13)
C7' 0.0353(17) 0.0244(16) 0.0200(15) 0.0022(13) 0.0157(13) 0.0046(14)
C6' 0.0383(17) 0.0220(16) 0.0163(14) 0.0048(12) 0.0123(13) 0.0035(13)
C5' 0.0363(18) 0.039(2) 0.0147(14) 0.0029(14) 0.0074(13) -0.0005(15)
C3' 0.043(2) 0.036(2) 0.0179(15) -0.0014(14) 0.0040(14) -0.0059(16)
C18' 0.068(3) 0.063(3) 0.057(3) 0.027(3) -0.008(3) -0.021(3)
C4' 0.038(2) 0.064(3) 0.029(2) 0.015(2) -0.0047(16) -0.013(2)
C2' 0.0380(18) 0.0329(19) 0.0133(14) 0.0035(13) 0.0029(12) 0.0050(15)
C1' 0.0301(16) 0.0362(19) 0.0130(14) 0.0022(13) 0.0039(12) 0.0060(14)
C10' 0.0357(16) 0.0318(18) 0.0126(13) 0.0009(13) 0.0037(11) 0.0109(15)
C9' 0.0322(16) 0.0261(17) 0.0134(13) 0.0004(12) 0.0051(11) 0.0073(13)
C28' 0.0287(16) 0.0293(18) 0.0179(14) 0.0022(13) 0.0073(12) 0.0016(13)
C29' 0.043(2) 0.035(2) 0.0259(17) 0.0010(15) 0.0192(15) 0.0057(16)
C17' 0.049(2) 0.0309(19) 0.0231(16) 0.0041(15) 0.0056(15) -0.0047(16)
C13' 0.0385(18) 0.0360(19) 0.0131(14) -0.0005(13) 0.0039(13) 0.0075(15)
C14' 0.0352(17) 0.0308(18) 0.0155(14) 0.0040(13) 0.0056(12) 0.0104(14)
C26' 0.0331(17) 0.040(2) 0.0146(14) 0.0065(14) 0.0034(12) -0.0008(15)
C27' 0.043(2) 0.056(3) 0.0273(18) 0.0225(18) 0.0071(16) 0.0084(19)
C12' 0.043(2) 0.0299(19) 0.0225(16) -0.0057(14) 0.0039(14) 0.0062(16)
C11' 0.0399(19) 0.0252(17) 0.0206(15) -0.0006(13) 0.0002(13) 0.0082(14)
C21' 0.0333(17) 0.0286(17) 0.0140(14) 0.0028(12) 0.0098(12) -0.0014(13)
C22' 0.045(2) 0.0263(18) 0.0327(19) 0.0066(15) 0.0125(15) 0.0041(16)
C23' 0.043(2) 0.034(2) 0.0289(18) 0.0004(15) 0.0194(15) 0.0004(16)
C24' 0.048(2) 0.045(2) 0.0271(18) -0.0041(17) 0.0151(17) 0.0098(18)
C25' 0.074(3) 0.048(3) 0.050(3) 0.000(2) 0.017(2) 0.024(2)
C20' 0.0389(19) 0.039(2) 0.0243(17) -0.0043(15) 0.0027(14) 0.0158(16)
C19' 0.034(2) 0.114(5) 0.030(2) 0.017(3) 0.0066(16) -0.011(3)
O3S 0.126(5) 0.031(2) 0.268(9) 0.009(4) -0.122(6) 0.003(3)
C1S 0.133(9) 0.133(10) 0.41(2) -0.147(14) 0.173(13) -0.065(8)
C2S 0.088(6) 0.057(4) 0.306(16) 0.017(7) 0.090(8) 0.015(4)

loop_
_atom_type_symbol
_atom_type_description
_atom_type_scat_dispersion_real
_atom_type_scat_dispersion_imag
_atom_type_scat_source
C C 0.0033 0.0016 'International Tables Vol C Tables 4.2.6.8 and 6.1.1.4'
H H 0.0000 0.0000 'International Tables Vol C Tables 4.2.6.8 and 6.1.1.4'
O O 0.0106 0.0060 'International Tables Vol C Tables 4.2.6.8 and 6.1.1.4'
Cl Cl 0.1484 0.1585 'International Tables Vol C Tables 4.2.6.8 and 6.1.1.4'

loop_
_geom_angle_atom_site_label_1
_geom_angle_atom_site_label_2
_geom_angle_atom_site_label_3
_geom_angle
C30 O16 C16 122.3(3)
C3 O5 C5 112.0(3)
C26 O14 C14 114.5(3)
C28 O15 C15 117.8(3)
C23 O7 C7 118.0(2)
C21 O6 C6 116.8(2)
C10 O10 H10 109.5
C4 O4 H4 109.5
C30' O16' C16' 120.4(3)
C3' O5' C5' 112.5(3)
C4' O4' H4' 109.5
C10' O10' H10' 109.5
C28' O15' C15' 115.4(2)
C26' O14' C14' 117.0(3)
C21' O6' C6' 117.5(3)
C23' O7' C7' 120.8(3)
O3 C3 O5 122.4(4)
O3 C3 C2 127.2(4)
O5 C3 C2 110.4(3)
C3 C2 C1 106.4(3)
C3 C2 H2A 110.4
C1 C2 H2A 110.4
C3 C2 H2B 110.4
C1 C2 H2B 110.4
H2A C2 H2B 108.6
C2 C1 C10 114.1(3)
C2 C1 C5 103.3(3)
C10 C1 C5 121.4(3)
C2 C1 H1 105.6
C10 C1 H1 105.6
C5 C1 H1 105.6
O10 C10 C20 108.8(3)
O10 C10 C1 106.7(3)
C20 C10 C1 103.5(3)
O10 C10 C9 111.8(3)
C20 C10 C9 110.2(3)
C1 C10 C9 115.4(3)
C11 C9 C10 113.5(3)
C11 C9 C8 108.5(3)
C10 C9 C8 118.8(2)
C11 C9 H9 104.9
C10 C9 H9 104.9
C8 C9 H9 104.9
C7 C8 C14 117.3(2)
C7 C8 C15 111.7(3)
C14 C8 C15 104.1(2)
C7 C8 C9 111.9(3)
C14 C8 C9 106.8(3)
C15 C8 C9 104.0(2)
O15 C15 C16 112.7(3)
O15 C15 C8 112.2(2)
C16 C15 C8 106.3(3)
O15 C15 H15 108.5
C16 C15 H15 108.5
C8 C15 H15 108.5
O16 C16 C17 108.9(3)
O16 C16 C13 110.9(3)
C17 C16 C13 115.7(3)
O16 C16 C15 102.6(3)
C17 C16 C15 114.4(3)
C13 C16 C15 103.5(3)
O30 C30 O16 125.3(3)
O30 C30 C31 125.2(3)
O16 C30 C31 109.6(3)
C30 C31 H31A 109.5
C30 C31 H31B 109.5
H31A C31 H31B 109.5
C30 C31 H31C 109.5
H31A C31 H31C 109.5
H31B C31 H31C 109.5
C4 C18 Cl1 111.9(2)
C4 C18 H18A 109.2
Cl1 C18 H18A 109.2
C4 C18 H18B 109.2
Cl1 C18 H18B 109.2
H18A C18 H18B 107.9
O4 C4 C19 112.7(3)
O4 C4 C18 103.9(3)
C19 C4 C18 111.4(3)
O4 C4 C5 104.4(2)
C19 C4 C5 111.4(3)
C18 C4 C5 112.6(3)
O5 C5 C6 109.5(3)
O5 C5 C1 105.7(2)
C6 C5 C1 112.9(3)
O5 C5 C4 104.9(2)
C6 C5 C4 115.1(2)
C1 C5 C4 108.1(3)
C12 C11 C9 114.9(3)
C12 C11 H11A 108.5
C9 C11 H11A 108.5
C12 C11 H11B 108.5
C9 C11 H11B 108.5
H11A C11 H11B 107.5
C13 C12 C11 112.3(3)
C13 C12 H12A 109.1
C11 C12 H12A 109.1
C13 C12 H12B 109.1
C11 C12 H12B 109.1
H12A C12 H12B 107.9
C14 C13 C12 106.7(3)
C14 C13 C16 104.4(3)
C12 C13 C16 112.6(3)
C14 C13 H13 110.9
C12 C13 H13 110.9
C16 C13 H13 110.9
O14 C14 C13 110.5(3)
O14 C14 C8 112.4(3)
C13 C14 C8 102.4(2)
O14 C14 H14 110.4
C13 C14 H14 110.4
C8 C14 H14 110.4
O26 C26 O14 123.6(3)
O26 C26 C27 125.6(3)
O14 C26 C27 110.7(3)
C26 C27 H27A 109.5
C26 C27 H27B 109.5
H27A C27 H27B 109.5
C26 C27 H27C 109.5
H27A C27 H27C 109.5
H27B C27 H27C 109.5
O28 C28 O15 124.1(3)
O28 C28 C29 124.5(3)
O15 C28 C29 111.4(3)
C28 C29 H29A 109.5
C28 C29 H29B 109.5
H29A C29 H29B 109.5
C28 C29 H29C 109.5
H29A C29 H29C 109.5
H29B C29 H29C 109.5
C16 C17 H17A 109.5
C16 C17 H17B 109.5
H17A C17 H17B 109.5
C16 C17 H17C 109.5
H17A C17 H17C 109.5
H17B C17 H17C 109.5
O7 C7 C8 107.6(2)
O7 C7 C6 105.7(2)
C8 C7 C6 114.9(3)
O7 C7 H7 109.5
C8 C7 H7 109.5
C6 C7 H7 109.5
O23 C23 O7 123.5(3)
O23 C23 C24 125.8(3)
O7 C23 C24 110.7(3)
C23 C24 C25 113.1(3)
C23 C24 H24A 109.0
C25 C24 H24A 109.0
C23 C24 H24B 109.0
C25 C24 H24B 109.0
H24A C24 H24B 107.8
C24 C25 H25A 109.5
C24 C25 H25B 109.5
H25A C25 H25B 109.5
C24 C25 H25C 109.5
H25A C25 H25C 109.5
H25B C25 H25C 109.5
O6 C6 C5 107.7(2)
O6 C6 C7 107.2(2)
C5 C6 C7 113.3(2)
O6 C6 H6 109.5
C5 C6 H6 109.5
C7 C6 H6 109.5
O21 C21 O6 123.3(3)
O21 C21 C22 125.8(3)
O6 C21 C22 110.8(3)
C21 C22 H22A 109.5
C21 C22 H22B 109.5
H22A C22 H22B 109.5
C21 C22 H22C 109.5
H22A C22 H22C 109.5
H22B C22 H22C 109.5
C10 C20 H20A 109.5
C10 C20 H20B 109.5
H20A C20 H20B 109.5
C10 C20 H20C 109.5
H20A C20 H20C 109.5
H20B C20 H20C 109.5
C4 C19 H19A 109.5
C4 C19 H19B 109.5
H19A C19 H19B 109.5
C4 C19 H19C 109.5
H19A C19 H19C 109.5
H19B C19 H19C 109.5
C30' C31' H31D 109.5
C30' C31' H31E 109.5
H31D C31' H31E 109.5
C30' C31' H31F 109.5
H31D C31' H31F 109.5
H31E C31' H31F 109.5
O30' C30' O16' 125.4(4)
O30' C30' C31' 125.0(4)
O16' C30' C31' 109.6(4)
O16' C16' C17' 108.9(3)
O16' C16' C13' 111.2(3)
C17' C16' C13' 115.3(3)
O16' C16' C15' 103.4(3)
C17' C16' C15' 114.0(3)
C13' C16' C15' 103.4(3)
O15' C15' C16' 112.9(3)
O15' C15' C8' 112.5(3)
C16' C15' C8' 106.4(2)
O15' C15' H15' 108.3
C16' C15' H15' 108.3
C8' C15' H15' 108.3
C7' C8' C14' 116.1(3)
C7' C8' C9' 113.4(3)
C14' C8' C9' 106.8(3)
C7' C8' C15' 113.0(2)
C14' C8' C15' 103.7(3)
C9' C8' C15' 102.6(2)
O7' C7' C8' 105.9(3)
O7' C7' C6' 106.4(3)
C8' C7' C6' 116.5(3)
O7' C7' H7' 109.3
C8' C7' H7' 109.3
C6' C7' H7' 109.3
O6' C6' C5' 107.6(3)
O6' C6' C7' 106.1(3)
C5' C6' C7' 112.2(3)
O6' C6' H6' 110.3
C5' C6' H6' 110.3
C7' C6' H6' 110.3
O5' C5' C6' 106.8(3)
O5' C5' C1' 105.5(3)
C6' C5' C1' 113.9(3)
O5' C5' C4' 104.0(3)
C6' C5' C4' 117.9(3)
C1' C5' C4' 107.7(3)
O3' C3' O5' 120.5(4)
O3' C3' C2' 128.8(3)
O5' C3' C2' 110.7(3)
C4' C18' Cl2 109.1(4)
C4' C18' H18C 109.9
Cl2 C18' H18C 109.9
C4' C18' H18D 109.9
Cl2 C18' H18D 109.9
H18C C18' H18D 108.3
O4' C4' C19' 112.5(4)
O4' C4' C18' 103.4(4)
C19' C4' C18' 112.6(4)
O4' C4' C5' 105.2(3)
C19' C4' C5' 111.6(4)
C18' C4' C5' 111.1(4)
C3' C2' C1' 105.7(3)
C3' C2' H2'1 110.6
C1' C2' H2'1 110.6
C3' C2' H2'2 110.6
C1' C2' H2'2 110.6
H2'1 C2' H2'2 108.7
C2' C1' C10' 116.0(3)
C2' C1' C5' 104.5(3)
C10' C1' C5' 120.7(3)
C2' C1' H1' 104.7
C10' C1' H1' 104.7
C5' C1' H1' 104.7
O10' C10' C20' 109.1(3)
O10' C10' C1' 104.8(3)
C20' C10' C1' 104.6(3)
O10' C10' C9' 113.5(3)
C20' C10' C9' 109.7(3)
C1' C10' C9' 114.7(3)
C11' C9' C10' 114.9(3)
C11' C9' C8' 109.7(3)
C10' C9' C8' 118.7(3)
C11' C9' H9' 103.9
C10' C9' H9' 103.9
C8' C9' H9' 103.9
O28' C28' O15' 123.3(3)
O28' C28' C29' 126.0(3)
O15' C28' C29' 110.7(3)
C28' C29' H29D 109.5
C28' C29' H29E 109.5
H29D C29' H29E 109.5
C28' C29' H29F 109.5
H29D C29' H29F 109.5
H29E C29' H29F 109.5
C16' C17' H17D 109.5
C16' C17' H17E 109.5
H17D C17' H17E 109.5
C16' C17' H17F 109.5
H17D C17' H17F 109.5
H17E C17' H17F 109.5
C14' C13' C12' 106.7(3)
C14' C13' C16' 104.3(3)
C12' C13' C16' 112.5(3)
C14' C13' H13' 111.0
C12' C13' H13' 111.0
C16' C13' H13' 111.0
O14' C14' C13' 108.9(3)
O14' C14' C8' 112.6(3)
C13' C14' C8' 103.3(3)
O14' C14' H14' 110.6
C13' C14' H14' 110.6
C8' C14' H14' 110.6
O26' C26' O14' 124.4(3)
O26' C26' C27' 125.1(3)
O14' C26' C27' 110.6(3)
C26' C27' H27D 109.5
C26' C27' H27E 109.5
H27D C27' H27E 109.5
C26' C27' H27F 109.5
H27D C27' H27F 109.5
H27E C27' H27F 109.5
C13' C12' C11' 112.6(3)
C13' C12' H12C 109.1
C11' C12' H12C 109.1
C13' C12' H12D 109.1
C11' C12' H12D 109.1
H12C C12' H12D 107.8
C12' C11' C9' 115.9(3)
C12' C11' H11C 108.3
C9' C11' H11C 108.3
C12' C11' H11D 108.3
C9' C11' H11D 108.3
H11C C11' H11D 107.4
O21' C21' O6' 123.3(3)
O21' C21' C22' 125.9(3)
O6' C21' C22' 110.7(3)
C21' C22' H22D 109.5
C21' C22' H22E 109.5
H22D C22' H22E 109.5
C21' C22' H22F 109.5
H22D C22' H22F 109.5
H22E C22' H22F 109.5
O23' C23' O7' 123.0(4)
O23' C23' C24' 128.1(4)
O7' C23' C24' 108.9(3)
C25' C24' C23' 113.2(4)
C25' C24' H24C 108.9
C23' C24' H24C 108.9
C25' C24' H24D 108.9
C23' C24' H24D 108.9
H24C C24' H24D 107.8
C24' C25' H25D 109.5
C24' C25' H25E 109.5
H25D C25' H25E 109.5
C24' C25' H25F 109.5
H25D C25' H25F 109.5
H25E C25' H25F 109.5
C10' C20' H20D 109.5
C10' C20' H20E 109.5
H20D C20' H20E 109.5
C10' C20' H20F 109.5
H20D C20' H20F 109.5
H20E C20' H20F 109.5
C4' C19' H19D 109.5
C4' C19' H19E 109.5
H19D C19' H19E 109.5
C4' C19' H19F 109.5
H19D C19' H19F 109.5
H19E C19' H19F 109.5
C1S O3S H3S 109.5
O3S C1S C2S 114.3(8)
O3S C1S H1S1 108.7
C2S C1S H1S1 108.7
O3S C1S H1S2 108.7
C2S C1S H1S2 108.7
H1S1 C1S H1S2 107.6
C1S C2S H2S1 109.5
C1S C2S H2S2 109.5
H2S1 C2S H2S2 109.5
C1S C2S H2S3 109.5
H2S1 C2S H2S3 109.5
H2S2 C2S H2S3 109.5

loop_
_geom_bond_atom_site_label_1
_geom_bond_atom_site_label_2
_geom_bond_distance
Cl1 C18 1.782(3)
Cl2 C18' 1.798(6)
O3 C3 1.207(5)
O16 C30 1.351(4)
O16 C16 1.470(4)
O5 C3 1.344(4)
O5 C5 1.470(4)
O14 C26 1.345(4)
O14 C14 1.458(4)
O26 C26 1.208(5)
O15 C28 1.348(4)
O15 C15 1.451(4)
O28 C28 1.213(4)
O30 C30 1.203(5)
O7 C23 1.339(4)
O7 C7 1.455(3)
O23 C23 1.216(4)
O6 C21 1.353(4)
O6 C6 1.443(3)
O21 C21 1.211(4)
O10 C10 1.433(4)
O10 H10 0.8400
O4 C4 1.435(4)
O4 H4 0.8400
O16' C30' 1.355(4)
O16' C16' 1.461(4)
O5' C3' 1.344(5)
O5' C5' 1.459(4)
O3' C3' 1.204(4)
O4' C4' 1.428(5)
O4' H4' 0.8400
O10' C10' 1.434(4)
O10' H10' 0.8400
O15' C28' 1.367(4)
O15' C15' 1.443(4)
O28' C28' 1.209(4)
O30' C30' 1.202(5)
O14' C26' 1.351(4)
O14' C14' 1.452(4)
O26' C26' 1.194(5)
O6' C21' 1.351(4)
O6' C6' 1.448(4)
O21' C21' 1.202(4)
O7' C23' 1.330(4)
O7' C7' 1.457(4)
O23' C23' 1.185(5)
C3 C2 1.507(7)
C2 C1 1.543(5)
C2 H2A 0.9900
C2 H2B 0.9900
C1 C10 1.550(5)
C1 C5 1.574(5)
C1 H1 1.0000
C10 C20 1.545(5)
C10 C9 1.570(5)
C9 C11 1.564(5)
C9 C8 1.590(4)
C9 H9 1.0000
C8 C7 1.532(4)
C8 C14 1.553(4)
C8 C15 1.585(4)
C15 C16 1.552(5)
C15 H15 1.0000
C16 C17 1.527(5)
C16 C13 1.549(5)
C30 C31 1.511(5)
C31 H31A 0.9800
C31 H31B 0.9800
C31 H31C 0.9800
C18 C4 1.540(5)
C18 H18A 0.9900
C18 H18B 0.9900
C4 C19 1.522(5)
C4 C5 1.578(4)
C5 C6 1.535(4)
C11 C12 1.529(6)
C11 H11A 0.9900
C11 H11B 0.9900
C12 C13 1.527(5)
C12 H12A 0.9900
C12 H12B 0.9900
C13 C14 1.514(4)
C13 H13 1.0000
C14 H14 1.0000
C26 C27 1.499(6)
C27 H27A 0.9800
C27 H27B 0.9800
C27 H27C 0.9800
C28 C29 1.498(6)
C29 H29A 0.9800
C29 H29B 0.9800
C29 H29C 0.9800
C17 H17A 0.9800
C17 H17B 0.9800
C17 H17C 0.9800
C7 C6 1.562(4)
C7 H7 1.0000
C23 C24 1.502(5)
C24 C25 1.528(5)
C24 H24A 0.9900
C24 H24B 0.9900
C25 H25A 0.9800
C25 H25B 0.9800
C25 H25C 0.9800
C6 H6 1.0000
C21 C22 1.494(5)
C22 H22A 0.9800
C22 H22B 0.9800
C22 H22C 0.9800
C20 H20A 0.9800
C20 H20B 0.9800
C20 H20C 0.9800
C19 H19A 0.9800
C19 H19B 0.9800
C19 H19C 0.9800
C31' C30' 1.491(6)
C31' H31D 0.9800
C31' H31E 0.9800
C31' H31F 0.9800
C16' C17' 1.529(5)
C16' C13' 1.561(5)
C16' C15' 1.564(5)
C15' C8' 1.598(4)
C15' H15' 1.0000
C8' C7' 1.519(5)
C8' C14' 1.564(4)
C8' C9' 1.587(4)
C7' C6' 1.573(5)
C7' H7' 1.0000
C6' C5' 1.514(5)
C6' H6' 1.0000
C5' C1' 1.573(5)
C5' C4' 1.593(6)
C3' C2' 1.510(5)
C18' C4' 1.572(8)
C18' H18C 0.9900
C18' H18D 0.9900
C4' C19' 1.506(7)
C2' C1' 1.529(4)
C2' H2'1 0.9900
C2' H2'2 0.9900
C1' C10' 1.563(5)
C1' H1' 1.0000
C10' C20' 1.544(5)
C10' C9' 1.569(5)
C9' C11' 1.558(5)
C9' H9' 1.0000
C28' C29' 1.496(5)
C29' H29D 0.9800
C29' H29E 0.9800
C29' H29F 0.9800
C17' H17D 0.9800
C17' H17E 0.9800
C17' H17F 0.9800
C13' C14' 1.511(5)
C13' C12' 1.530(5)
C13' H13' 1.0000
C14' H14' 1.0000
C26' C27' 1.508(5)
C27' H27D 0.9800
C27' H27E 0.9800
C27' H27F 0.9800
C12' C11' 1.540(5)
C12' H12C 0.9900
C12' H12D 0.9900
C11' H11C 0.9900
C11' H11D 0.9900
C21' C22' 1.487(5)
C22' H22D 0.9800
C22' H22E 0.9800
C22' H22F 0.9800
C23' C24' 1.535(6)
C24' C25' 1.499(6)
C24' H24C 0.9900
C24' H24D 0.9900
C25' H25D 0.9800
C25' H25E 0.9800
C25' H25F 0.9800
C20' H20D 0.9800
C20' H20E 0.9800
C20' H20F 0.9800
C19' H19D 0.9800
C19' H19E 0.9800
C19' H19F 0.9800
O3S C1S 1.239(14)
O3S H3S 0.8400
C1S C2S 1.793(18)
C1S H1S1 0.9900
C1S H1S2 0.9900
C2S H2S1 0.9800
C2S H2S2 0.9800
C2S H2S3 0.9800

loop_
_geom_hbond_atom_site_label_D
_geom_hbond_atom_site_label_H
_geom_hbond_atom_site_label_A
_geom_hbond_distance_DH
_geom_hbond_distance_HA
_geom_hbond_distance_DA
_geom_hbond_angle_DHA
_geom_hbond_site_symmetry_A
O3S H3S O23 0.84 1.94 2.740(6) 159.1 2_646
O10' H10' O21' 0.84 2.08 2.840(3) 150.1 2_746
O4' H4' O3 0.84 2.02 2.787(5) 151.8 1_655
O4 H4 O2S 0.84 1.94 2.731(6) 156.0 1_545

loop_
_geom_torsion_atom_site_label_1
_geom_torsion_atom_site_label_2
_geom_torsion_atom_site_label_3
_geom_torsion_atom_site_label_4
_geom_torsion
C5 O5 C3 O3 166.7(3)
C5 O5 C3 C2 -14.4(4)
O3 C3 C2 C1 -174.3(4)
O5 C3 C2 C1 6.9(4)
C3 C2 C1 C10 -131.3(3)
C3 C2 C1 C5 2.5(4)
C2 C1 C10 O10 -173.6(3)
C5 C1 C10 O10 61.7(4)
C2 C1 C10 C20 -58.8(4)
C5 C1 C10 C20 176.5(3)
C2 C1 C10 C9 61.6(4)
C5 C1 C10 C9 -63.1(4)
O10 C10 C9 C11 82.7(3)
C20 C10 C9 C11 -38.4(4)
C1 C10 C9 C11 -155.1(3)
O10 C10 C9 C8 -46.6(4)
C20 C10 C9 C8 -167.7(3)
C1 C10 C9 C8 75.6(4)
C11 C9 C8 C7 172.0(3)
C10 C9 C8 C7 -56.4(4)
C11 C9 C8 C14 -58.5(3)
C10 C9 C8 C14 73.1(4)
C11 C9 C8 C15 51.3(3)
C10 C9 C8 C15 -177.1(3)
C28 O15 C15 C16 93.6(3)
C28 O15 C15 C8 -146.4(3)
C7 C8 C15 O15 15.9(3)
C14 C8 C15 O15 -111.6(3)
C9 C8 C15 O15 136.7(3)
C7 C8 C15 C16 139.6(3)
C14 C8 C15 C16 12.1(3)
C9 C8 C15 C16 -99.6(3)
C30 O16 C16 C17 -72.1(4)
C30 O16 C16 C13 56.3(4)
C30 O16 C16 C15 166.3(3)
O15 C15 C16 O16 22.3(3)
C8 C15 C16 O16 -101.0(3)
O15 C15 C16 C17 -95.5(3)
C8 C15 C16 C17 141.2(3)
O15 C15 C16 C13 137.7(3)
C8 C15 C16 C13 14.4(3)
C16 O16 C30 O30 5.2(5)
C16 O16 C30 C31 -175.9(3)
Cl1 C18 C4 O4 58.1(3)
Cl1 C18 C4 C19 -63.5(3)
Cl1 C18 C4 C5 170.5(2)
C3 O5 C5 C6 137.5(3)
C3 O5 C5 C1 15.7(3)
C3 O5 C5 C4 -98.5(3)
C2 C1 C5 O5 -10.2(3)
C10 C1 C5 O5 119.3(3)
C2 C1 C5 C6 -129.9(3)
C10 C1 C5 C6 -0.3(4)
C2 C1 C5 C4 101.6(3)
C10 C1 C5 C4 -128.8(3)
O4 C4 C5 O5 63.1(3)
C19 C4 C5 O5 -175.0(3)
C18 C4 C5 O5 -49.0(3)
O4 C4 C5 C6 -176.5(3)
C19 C4 C5 C6 -54.6(4)
C18 C4 C5 C6 71.4(4)
O4 C4 C5 C1 -49.3(3)
C19 C4 C5 C1 72.6(3)
C18 C4 C5 C1 -161.4(3)
C10 C9 C11 C12 -91.1(4)
C8 C9 C11 C12 43.3(4)
C9 C11 C12 C13 -44.6(4)
C11 C12 C13 C14 60.2(4)
C11 C12 C13 C16 -53.8(4)
O16 C16 C13 C14 72.6(3)
C17 C16 C13 C14 -162.7(3)
C15 C16 C13 C14 -36.8(3)
O16 C16 C13 C12 -172.0(3)
C17 C16 C13 C12 -47.3(4)
C15 C16 C13 C12 78.6(3)
C26 O14 C14 C13 -87.3(3)
C26 O14 C14 C8 158.9(3)
C12 C13 C14 O14 165.3(3)
C16 C13 C14 O14 -75.3(3)
C12 C13 C14 C8 -74.8(3)
C16 C13 C14 C8 44.6(3)
C7 C8 C14 O14 -39.9(4)
C15 C8 C14 O14 84.1(3)
C9 C8 C14 O14 -166.3(2)
C7 C8 C14 C13 -158.5(3)
C15 C8 C14 C13 -34.5(3)
C9 C8 C14 C13 75.2(3)
C14 O14 C26 O26 -0.9(5)
C14 O14 C26 C27 179.6(3)
C15 O15 C28 O28 0.4(5)
C15 O15 C28 C29 -179.5(3)
C23 O7 C7 C8 136.3(3)
C23 O7 C7 C6 -100.4(3)
C14 C8 C7 O7 56.4(3)
C15 C8 C7 O7 -63.6(3)
C9 C8 C7 O7 -179.7(2)
C14 C8 C7 C6 -61.0(4)
C15 C8 C7 C6 179.0(2)
C9 C8 C7 C6 62.9(3)
C7 O7 C23 O23 0.7(4)
C7 O7 C23 C24 -178.3(2)
O23 C23 C24 C25 12.0(5)
O7 C23 C24 C25 -169.0(3)
C21 O6 C6 C5 139.3(3)
C21 O6 C6 C7 -98.5(3)
O5 C5 C6 O6 71.7(3)
C1 C5 C6 O6 -170.9(2)
C4 C5 C6 O6 -46.1(3)
O5 C5 C6 C7 -46.7(3)
C1 C5 C6 C7 70.7(3)
C4 C5 C6 C7 -164.5(3)
O7 C7 C6 O6 28.8(3)
C8 C7 C6 O6 147.3(2)
O7 C7 C6 C5 147.5(3)
C8 C7 C6 C5 -94.0(3)
C6 O6 C21 O21 -8.6(4)
C6 O6 C21 C22 173.3(3)
C16' O16' C30' O30' -5.4(5)
C16' O16' C30' C31' 174.1(3)
C30' O16' C16' C17' -59.2(4)
C30' O16' C16' C13' 68.9(4)
C30' O16' C16' C15' 179.2(3)
C28' O15' C15' C16' 85.7(3)
C28' O15' C15' C8' -153.8(3)
O16' C16' C15' O15' 23.4(3)
C17' C16' C15' O15' -94.6(3)
C13' C16' C15' O15' 139.5(3)
O16' C16' C15' C8' -100.5(3)
C17' C16' C15' C8' 141.4(3)
C13' C16' C15' C8' 15.6(3)
O15' C15' C8' C7' 12.8(4)
C16' C15' C8' C7' 137.0(3)
O15' C15' C8' C14' -113.7(3)
C16' C15' C8' C14' 10.5(3)
O15' C15' C8' C9' 135.2(3)
C16' C15' C8' C9' -100.6(3)
C23' O7' C7' C8' 129.3(3)
C23' O7' C7' C6' -106.2(3)
C14' C8' C7' O7' 56.8(3)
C9' C8' C7' O7' -179.0(2)
C15' C8' C7' O7' -62.8(3)
C14' C8' C7' C6' -61.1(4)
C9' C8' C7' C6' 63.1(3)
C15' C8' C7' C6' 179.3(3)
C21' O6' C6' C5' 134.9(3)
C21' O6' C6' C7' -104.9(3)
O7' C7' C6' O6' 30.4(3)
C8' C7' C6' O6' 148.1(3)
O7' C7' C6' C5' 147.6(3)
C8' C7' C6' C5' -94.7(4)
C3' O5' C5' C6' 132.1(3)
C3' O5' C5' C1' 10.6(4)
C3' O5' C5' C4' -102.5(4)
O6' C6' C5' O5' 63.7(3)
C7' C6' C5' O5' -52.6(4)
O6' C6' C5' C1' 179.6(2)
C7' C6' C5' C1' 63.4(4)
O6' C6' C5' C4' -52.8(4)
C7' C6' C5' C4' -169.0(3)
C5' O5' C3' O3' 171.3(4)
C5' O5' C3' C2' -11.2(4)
Cl2 C18' C4' O4' 55.4(5)
Cl2 C18' C4' C19' -66.3(5)
Cl2 C18' C4' C5' 167.7(3)
O5' C5' C4' O4' 58.6(4)
C6' C5' C4' O4' 176.5(3)
C1' C5' C4' O4' -53.0(4)
O5' C5' C4' C19' -179.2(4)
C6' C5' C4' C19' -61.2(5)
C1' C5' C4' C19' 69.3(4)
O5' C5' C4' C18' -52.6(4)
C6' C5' C4' C18' 65.4(5)
C1' C5' C4' C18' -164.1(3)
O3' C3' C2' C1' -176.0(4)
O5' C3' C2' C1' 6.8(4)
C3' C2' C1' C10' -135.6(3)
C3' C2' C1' C5' -0.2(4)
O5' C5' C1' C2' -5.7(4)
C6' C5' C1' C2' -122.5(3)
C4' C5' C1' C2' 104.8(3)
O5' C5' C1' C10' 127.0(3)
C6' C5' C1' C10' 10.3(4)
C4' C5' C1' C10' -122.4(3)
C2' C1' C10' O10' -178.2(3)
C5' C1' C10' O10' 54.0(4)
C2' C1' C10' C20' -63.5(4)
C5' C1' C10' C20' 168.7(3)
C2' C1' C10' C9' 56.7(4)
C5' C1' C10' C9' -71.1(4)
O10' C10' C9' C11' 83.3(4)
C20' C10' C9' C11' -39.0(4)
C1' C10' C9' C11' -156.3(3)
O10' C10' C9' C8' -49.3(4)
C20' C10' C9' C8' -171.6(3)
C1' C10' C9' C8' 71.1(4)
C7' C8' C9' C11' 175.0(3)
C14' C8' C9' C11' -55.9(3)
C15' C8' C9' C11' 52.8(3)
C7' C8' C9' C10' -50.2(3)
C14' C8' C9' C10' 78.9(3)
C15' C8' C9' C10' -172.3(3)
C15' O15' C28' O28' 0.3(5)
C15' O15' C28' C29' -179.3(3)
O16' C16' C13' C14' 73.1(3)
C17' C16' C13' C14' -162.3(3)
C15' C16' C13' C14' -37.3(3)
O16' C16' C13' C12' -171.6(3)
C17' C16' C13' C12' -47.0(4)
C15' C16' C13' C12' 78.0(4)
C26' O14' C14' C13' -102.3(3)
C26' O14' C14' C8' 143.8(3)
C12' C13' C14' O14' 165.3(2)
C16' C13' C14' O14' -75.4(3)
C12' C13' C14' C8' -74.8(3)
C16' C13' C14' C8' 44.5(3)
C7' C8' C14' O14' -40.7(4)
C9' C8' C14' O14' -168.2(3)
C15' C8' C14' O14' 83.8(3)
C7' C8' C14' C13' -158.1(3)
C9' C8' C14' C13' 74.4(3)
C15' C8' C14' C13' -33.5(3)
C14' O14' C26' O26' -3.7(6)
C14' O14' C26' C27' 177.3(3)
C14' C13' C12' C11' 58.5(4)
C16' C13' C12' C11' -55.3(4)
C13' C12' C11' C9' -41.5(4)
C10' C9' C11' C12' -96.6(3)
C8' C9' C11' C12' 40.1(4)
C6' O6' C21' O21' -13.4(5)
C6' O6' C21' C22' 166.8(3)
C7' O7' C23' O23' 8.5(5)
C7' O7' C23' C24' -170.7(3)
O23' C23' C24' C25' 2.3(7)
O7' C23' C24' C25' -178.5(4)
